data_7051551
loop_
_publ_author_name
'Yang, Yong'
'Zhang, Ya-Zhou'
'Tang, Ya-Lin'
'Chen, Chuan-Feng'

_publ_section_title
;
 A programmed hydrogen bonding array self-assembles into a polymeric
 zipper-like architecture
;
_journal_issue 2
_journal_name_full 'New Journal of Chemistry'
_journal_page_first 140
_journal_paper_doi 10.1039/b515559b
_journal_volume 30
_journal_year 2006
_chemical_formula_sum 'C17 H26 N2 O3'
_chemical_formula_weight 306.40
_chemical_melting_point 102-3
_chemical_name_common N'-Acetyl-2-(octyloxy)benzohydrazide
_chemical_name_systematic
;
?
;
_space_group_IT_number 14
_symmetry_cell_setting monoclinic
_symmetry_space_group_name_Hall '-P 2ybc'
_symmetry_space_group_name_H-M 'P 1 21/c 1'
_atom_sites_solution_hydrogens geom
_atom_sites_solution_primary direct
_atom_sites_solution_secondary difmap
_audit_creation_method SHELXL-97
_cell_angle_alpha 90.00
_cell_angle_beta 108.075(9)
_cell_angle_gamma 90.00
_cell_formula_units_Z 4
_cell_length_a 8.329(2)
_cell_length_b 23.399(6)
_cell_length_c 9.458(3)
_cell_measurement_reflns_used 826
_cell_measurement_temperature 293(2)
_cell_measurement_theta_max 25.31
_cell_measurement_theta_min 2.98
_cell_volume 1752.3(8)
_computing_cell_refinement 'Bruker SMART'
_computing_data_collection 'Bruker SMART'
_computing_data_reduction 'Bruker SAINT'
_computing_molecular_graphics 'Bruker SHELXTL'
_computing_publication_material 'Bruker SHELXTL'
_computing_structure_refinement 'SHELXL-97 (Sheldrick, 1997)'
_computing_structure_solution 'SHELXS-97 (Sheldrick, 1990)'
_diffrn_ambient_temperature 293(2)
_diffrn_measured_fraction_theta_full 0.999
_diffrn_measured_fraction_theta_max 0.999
_diffrn_measurement_device_type 'CCD area detector'
_diffrn_measurement_method 'phi and omega scans'
_diffrn_radiation_monochromator graphite
_diffrn_radiation_source 'fine-focus sealed tube'
_diffrn_radiation_type MoK\a
_diffrn_radiation_wavelength 0.71073
_diffrn_reflns_av_R_equivalents 0.0270
_diffrn_reflns_av_sigmaI/netI 0.0311
_diffrn_reflns_limit_h_max 9
_diffrn_reflns_limit_h_min -9
_diffrn_reflns_limit_k_max 26
_diffrn_reflns_limit_k_min -27
_diffrn_reflns_limit_l_max 7
_diffrn_reflns_limit_l_min -11
_diffrn_reflns_number 9000
_diffrn_reflns_theta_full 25.01
_diffrn_reflns_theta_max 25.01
_diffrn_reflns_theta_min 2.43
_exptl_absorpt_coefficient_mu 0.080
_exptl_absorpt_correction_type none
_exptl_crystal_colour colourless
_exptl_crystal_density_diffrn 1.161
_exptl_crystal_density_meas ?
_exptl_crystal_density_method 'not measured'
_exptl_crystal_description block
_exptl_crystal_F_000 664
_exptl_crystal_size_max 0.34
_exptl_crystal_size_mid 0.30
_exptl_crystal_size_min 0.26
_refine_diff_density_max 0.258
_refine_diff_density_min -0.176
_refine_diff_density_rms 0.035
_refine_ls_extinction_method none
_refine_ls_goodness_of_fit_ref 1.026
_refine_ls_hydrogen_treatment mixed
_refine_ls_matrix_type full
_refine_ls_number_parameters 201
_refine_ls_number_reflns 3090
_refine_ls_number_restraints 0
_refine_ls_restrained_S_all 1.026
_refine_ls_R_factor_all 0.0766
_refine_ls_R_factor_gt 0.0497
_refine_ls_shift/su_max 0.003
_refine_ls_shift/su_mean 0.000
_refine_ls_structure_factor_coef Fsqd
_refine_ls_weighting_details 'calc w=1/[\s^2^(Fo^2^)+(0.0531P)^2^+0.7065P] where P=(Fo^2^+2Fc^2^)/3'
_refine_ls_weighting_scheme calc
_refine_ls_wR_factor_gt 0.1166
_refine_ls_wR_factor_ref 0.1356
_reflns_number_gt 2165
_reflns_number_total 3090
_reflns_threshold_expression >2sigma(I)
_cod_data_source_file b515559b.txt
_cod_data_source_block 040924f
_cod_depositor_comments
;
The following automatic conversions were performed:
'_symmetry_cell_setting' value 'Monoclinic' changed to 'monoclinic'
according to '/home/saulius/struct/CIF-dictionaries/cif_core.dic'
dictionary named 'cif_core.dic' version 2.4.1 from
2010-06-29.

'_exptl_absorpt_correction_type' value 'NONE' changed to
'none' according to '/home/saulius/struct/CIF-dictionaries/cif_core.dic'
dictionary named 'cif_core.dic' version 2.4.1 from 2010-06-29.

Automatic conversion script
Id: cif_fix_enum 1527 2010-12-29 10:47:43Z saulius 

The following automatic conversions were performed:

'_exptl_crystal_density_meas' value 'NONE' was changed to '?' - the
value is perceived as not measured.

Automatic conversion script
Id: cif_fix_values 3008 2015-01-20 13:52:24Z robertas 
;
_cod_original_sg_symbol_H-M P2(1)/c
_cod_database_code 7051551

loop_
_symmetry_equiv_pos_as_xyz
'x, y, z'
'-x, y+1/2, -z+1/2'
'-x, -y, -z'
'x, -y-1/2, z-1/2'

loop_
_atom_site_label
_atom_site_type_symbol
_atom_site_fract_x
_atom_site_fract_y
_atom_site_fract_z
_atom_site_U_iso_or_equiv
_atom_site_adp_type
_atom_site_occupancy
_atom_site_symmetry_multiplicity
_atom_site_calc_flag
_atom_site_refinement_flags
_atom_site_disorder_assembly
_atom_site_disorder_group
O1 O 0.03571(18) 0.28049(5) -0.03657(15) 0.0512(4) Uani 1 1 d . . .
O2 O -0.0800(2) 0.45035(6) -0.13186(17) 0.0694(5) Uani 1 1 d . . .
O3 O 0.2869(2) 0.36282(6) 0.28851(18) 0.0759(6) Uani 1 1 d . . .
N1 N 0.0718(2) 0.38815(7) 0.03249(18) 0.0502(5) Uani 1 1 d . . .
H1 H 0.0977 0.3530 0.0548 0.060 Uiso 1 1 calc R . .
N2 N 0.1502(2) 0.43026(7) 0.13142(18) 0.0515(5) Uani 1 1 d . . .
H2 H 0.1319 0.4659 0.1102 0.062 Uiso 1 1 calc R . .
C1 C 0.3324(4) 0.45982(10) 0.3695(3) 0.0772(8) Uani 1 1 d . . .
H1A H 0.2674 0.4650 0.4364 0.116 Uiso 1 1 calc R . .
H1B H 0.3327 0.4947 0.3161 0.116 Uiso 1 1 calc R . .
H1C H 0.4462 0.4497 0.4250 0.116 Uiso 1 1 calc R . .
C2 C 0.2559(3) 0.41323(9) 0.2619(2) 0.0525(6) Uani 1 1 d . . .
C3 C -0.0427(3) 0.40053(8) -0.0964(2) 0.0436(5) Uani 1 1 d . . .
C4 C -0.1251(2) 0.35190(8) -0.1941(2) 0.0401(5) Uani 1 1 d . . .
C5 C -0.2492(3) 0.36621(9) -0.3251(2) 0.0501(5) Uani 1 1 d . . .
H5 H -0.2726 0.4046 -0.3473 0.060 Uiso 1 1 calc R . .
C6 C -0.3388(3) 0.32572(9) -0.4231(2) 0.0554(6) Uani 1 1 d . . .
H6 H -0.4213 0.3364 -0.5106 0.067 Uiso 1 1 calc R . .
C7 C -0.3039(3) 0.26939(10) -0.3892(2) 0.0590(6) Uani 1 1 d . . .
H7 H -0.3648 0.2415 -0.4538 0.071 Uiso 1 1 calc R . .
C8 C -0.1807(3) 0.25324(9) -0.2615(2) 0.0538(6) Uani 1 1 d . . .
H8 H -0.1585 0.2146 -0.2410 0.065 Uiso 1 1 calc R . .
C9 C -0.0898(2) 0.29387(8) -0.1634(2) 0.0418(5) Uani 1 1 d . . .
C10 C 0.0812(3) 0.22136(8) -0.0021(2) 0.0486(5) Uani 1 1 d . . .
H10A H 0.1154 0.2040 -0.0813 0.058 Uiso 1 1 calc R . .
H10B H -0.0143 0.2002 0.0092 0.058 Uiso 1 1 calc R . .
C11 C 0.2245(3) 0.22069(8) 0.1403(2) 0.0485(5) Uani 1 1 d . . .
H11A H 0.1915 0.2417 0.2153 0.058 Uiso 1 1 calc R . .
H11B H 0.3206 0.2401 0.1250 0.058 Uiso 1 1 calc R . .
C12 C 0.2770(3) 0.16111(8) 0.1973(2) 0.0489(5) Uani 1 1 d . . .
H12A H 0.3193 0.1409 0.1265 0.059 Uiso 1 1 calc R . .
H12B H 0.1794 0.1405 0.2058 0.059 Uiso 1 1 calc R . .
C13 C 0.4129(3) 0.16230(8) 0.3477(2) 0.0503(5) Uani 1 1 d . . .
H13A H 0.5096 0.1829 0.3374 0.060 Uiso 1 1 calc R . .
H13B H 0.3701 0.1837 0.4164 0.060 Uiso 1 1 calc R . .
C14 C 0.4723(3) 0.10453(9) 0.4158(2) 0.0551(6) Uani 1 1 d . . .
H14A H 0.5190 0.0833 0.3496 0.066 Uiso 1 1 calc R . .
H14B H 0.3762 0.0833 0.4254 0.066 Uiso 1 1 calc R . .
C15 C 0.6049(3) 0.10906(10) 0.5677(3) 0.0606(6) Uani 1 1 d . . .
H15A H 0.6997 0.1309 0.5576 0.073 Uiso 1 1 calc R . .
H15B H 0.5572 0.1302 0.6334 0.073 Uiso 1 1 calc R . .
C16 C 0.6695(4) 0.05266(11) 0.6394(3) 0.0777(8) Uani 1 1 d . . .
H16A H 0.7206 0.0318 0.5756 0.093 Uiso 1 1 calc R . .
H16B H 0.5750 0.0303 0.6481 0.093 Uiso 1 1 calc R . .
C17 C 0.7981(4) 0.05913(15) 0.7920(3) 0.1048(11) Uani 1 1 d . . .
H17A H 0.8887 0.0832 0.7852 0.157 Uiso 1 1 calc R . .
H17B H 0.8420 0.0222 0.8288 0.157 Uiso 1 1 calc R . .
H17C H 0.7450 0.0760 0.8586 0.157 Uiso 1 1 calc R . .

loop_
_atom_site_aniso_label
_atom_site_aniso_U_11
_atom_site_aniso_U_22
_atom_site_aniso_U_33
_atom_site_aniso_U_23
_atom_site_aniso_U_13
_atom_site_aniso_U_12
O1 0.0585(10) 0.0311(7) 0.0507(9) -0.0018(6) -0.0024(7) 0.0017(6)
O2 0.0920(13) 0.0335(8) 0.0580(10) -0.0020(7) -0.0128(8) 0.0058(8)
O3 0.0954(14) 0.0407(9) 0.0647(11) 0.0049(7) -0.0142(9) 0.0038(9)
N1 0.0596(12) 0.0292(9) 0.0479(10) -0.0045(7) -0.0036(9) -0.0003(8)
N2 0.0632(12) 0.0305(9) 0.0461(10) -0.0032(7) -0.0044(9) -0.0014(8)
C1 0.096(2) 0.0531(15) 0.0554(15) -0.0074(11) -0.0165(13) -0.0045(14)
C2 0.0601(15) 0.0384(12) 0.0472(12) 0.0009(9) -0.0007(10) -0.0025(10)
C3 0.0496(13) 0.0343(11) 0.0424(11) -0.0016(9) 0.0077(9) 0.0028(9)
C4 0.0393(11) 0.0371(10) 0.0409(11) -0.0034(8) 0.0082(9) 0.0008(8)
C5 0.0524(14) 0.0439(12) 0.0468(12) 0.0004(9) 0.0051(10) 0.0054(10)
C6 0.0509(14) 0.0572(14) 0.0465(12) -0.0065(10) -0.0019(10) 0.0004(11)
C7 0.0602(15) 0.0529(14) 0.0530(13) -0.0160(11) 0.0017(11) -0.0094(11)
C8 0.0595(15) 0.0356(11) 0.0586(13) -0.0061(10) 0.0073(11) -0.0023(10)
C9 0.0410(12) 0.0399(11) 0.0403(11) -0.0023(8) 0.0063(9) -0.0008(9)
C10 0.0584(14) 0.0303(10) 0.0538(13) 0.0003(9) 0.0127(11) 0.0019(9)
C11 0.0500(13) 0.0357(11) 0.0567(13) 0.0002(9) 0.0121(10) 0.0016(9)
C12 0.0524(13) 0.0357(11) 0.0562(13) -0.0007(9) 0.0135(10) -0.0003(9)
C13 0.0567(14) 0.0391(12) 0.0531(13) -0.0007(9) 0.0142(10) 0.0023(10)
C14 0.0623(15) 0.0426(12) 0.0589(14) 0.0040(10) 0.0165(11) 0.0026(11)
C15 0.0679(16) 0.0525(13) 0.0596(14) 0.0043(11) 0.0172(12) 0.0058(12)
C16 0.095(2) 0.0670(17) 0.0690(17) 0.0171(13) 0.0217(15) 0.0184(15)
C17 0.104(3) 0.126(3) 0.073(2) 0.0290(19) 0.0120(18) 0.032(2)

loop_
_atom_type_symbol
_atom_type_description
_atom_type_scat_dispersion_real
_atom_type_scat_dispersion_imag
_atom_type_scat_source
C C 0.0033 0.0016 'International Tables Vol C Tables 4.2.6.8 and 6.1.1.4'
H H 0.0000 0.0000 'International Tables Vol C Tables 4.2.6.8 and 6.1.1.4'
N N 0.0061 0.0033 'International Tables Vol C Tables 4.2.6.8 and 6.1.1.4'
O O 0.0106 0.0060 'International Tables Vol C Tables 4.2.6.8 and 6.1.1.4'

loop_
_geom_angle_atom_site_label_1
_geom_angle_atom_site_label_2
_geom_angle_atom_site_label_3
_geom_angle
_geom_angle_site_symmetry_1
_geom_angle_site_symmetry_3
_geom_angle_publ_flag
C9 O1 C10 119.67(15) . . ?
C3 N1 N2 121.53(16) . . ?
C3 N1 H1 119.2 . . ?
N2 N1 H1 119.2 . . ?
C2 N2 N1 116.91(16) . . ?
C2 N2 H2 121.5 . . ?
N1 N2 H2 121.5 . . ?
C2 C1 H1A 109.5 . . ?
C2 C1 H1B 109.5 . . ?
H1A C1 H1B 109.5 . . ?
C2 C1 H1C 109.5 . . ?
H1A C1 H1C 109.5 . . ?
H1B C1 H1C 109.5 . . ?
O3 C2 N2 121.13(19) . . ?
O3 C2 C1 123.3(2) . . ?
N2 C2 C1 115.57(18) . . ?
O2 C3 N1 120.53(18) . . ?
O2 C3 C4 121.81(18) . . ?
N1 C3 C4 117.65(17) . . ?
C5 C4 C9 118.04(18) . . ?
C5 C4 C3 116.19(17) . . ?
C9 C4 C3 125.76(17) . . ?
C6 C5 C4 122.4(2) . . ?
C6 C5 H5 118.8 . . ?
C4 C5 H5 118.8 . . ?
C7 C6 C5 118.4(2) . . ?
C7 C6 H6 120.8 . . ?
C5 C6 H6 120.8 . . ?
C6 C7 C8 121.2(2) . . ?
C6 C7 H7 119.4 . . ?
C8 C7 H7 119.4 . . ?
C7 C8 C9 120.4(2) . . ?
C7 C8 H8 119.8 . . ?
C9 C8 H8 119.8 . . ?
O1 C9 C8 123.07(18) . . ?
O1 C9 C4 117.41(16) . . ?
C8 C9 C4 119.52(18) . . ?
O1 C10 C11 107.03(16) . . ?
O1 C10 H10A 110.3 . . ?
C11 C10 H10A 110.3 . . ?
O1 C10 H10B 110.3 . . ?
C11 C10 H10B 110.3 . . ?
H10A C10 H10B 108.6 . . ?
C10 C11 C12 113.11(17) . . ?
C10 C11 H11A 109.0 . . ?
C12 C11 H11A 109.0 . . ?
C10 C11 H11B 109.0 . . ?
C12 C11 H11B 109.0 . . ?
H11A C11 H11B 107.8 . . ?
C11 C12 C13 111.50(17) . . ?
C11 C12 H12A 109.3 . . ?
C13 C12 H12A 109.3 . . ?
C11 C12 H12B 109.3 . . ?
C13 C12 H12B 109.3 . . ?
H12A C12 H12B 108.0 . . ?
C14 C13 C12 115.65(17) . . ?
C14 C13 H13A 108.4 . . ?
C12 C13 H13A 108.4 . . ?
C14 C13 H13B 108.4 . . ?
C12 C13 H13B 108.4 . . ?
H13A C13 H13B 107.4 . . ?
C13 C14 C15 112.71(18) . . ?
C13 C14 H14A 109.1 . . ?
C15 C14 H14A 109.1 . . ?
C13 C14 H14B 109.1 . . ?
C15 C14 H14B 109.1 . . ?
H14A C14 H14B 107.8 . . ?
C16 C15 C14 114.7(2) . . ?
C16 C15 H15A 108.6 . . ?
C14 C15 H15A 108.6 . . ?
C16 C15 H15B 108.6 . . ?
C14 C15 H15B 108.6 . . ?
H15A C15 H15B 107.6 . . ?
C15 C16 C17 113.0(2) . . ?
C15 C16 H16A 109.0 . . ?
C17 C16 H16A 109.0 . . ?
C15 C16 H16B 109.0 . . ?
C17 C16 H16B 109.0 . . ?
H16A C16 H16B 107.8 . . ?
C16 C17 H17A 109.5 . . ?
C16 C17 H17B 109.5 . . ?
H17A C17 H17B 109.5 . . ?
C16 C17 H17C 109.5 . . ?
H17A C17 H17C 109.5 . . ?
H17B C17 H17C 109.5 . . ?

loop_
_geom_bond_atom_site_label_1
_geom_bond_atom_site_label_2
_geom_bond_distance
_geom_bond_site_symmetry_2
_geom_bond_publ_flag
O1 C9 1.361(2) . ?
O1 C10 1.445(2) . ?
O2 C3 1.226(2) . ?
O3 C2 1.217(2) . ?
N1 C3 1.326(2) . ?
N1 N2 1.376(2) . ?
N1 H1 0.8600 . ?
N2 C2 1.335(3) . ?
N2 H2 0.8600 . ?
C1 C2 1.492(3) . ?
C1 H1A 0.9600 . ?
C1 H1B 0.9600 . ?
C1 H1C 0.9600 . ?
C3 C4 1.492(3) . ?
C4 C5 1.386(3) . ?
C4 C9 1.400(3) . ?
C5 C6 1.373(3) . ?
C5 H5 0.9300 . ?
C6 C7 1.366(3) . ?
C6 H6 0.9300 . ?
C7 C8 1.373(3) . ?
C7 H7 0.9300 . ?
C8 C9 1.379(3) . ?
C8 H8 0.9300 . ?
C10 C11 1.498(3) . ?
C10 H10A 0.9700 . ?
C10 H10B 0.9700 . ?
C11 C12 1.510(3) . ?
C11 H11A 0.9700 . ?
C11 H11B 0.9700 . ?
C12 C13 1.519(3) . ?
C12 H12A 0.9700 . ?
C12 H12B 0.9700 . ?
C13 C14 1.513(3) . ?
C13 H13A 0.9700 . ?
C13 H13B 0.9700 . ?
C14 C15 1.520(3) . ?
C14 H14A 0.9700 . ?
C14 H14B 0.9700 . ?
C15 C16 1.505(3) . ?
C15 H15A 0.9700 . ?
C15 H15B 0.9700 . ?
C16 C17 1.515(4) . ?
C16 H16A 0.9700 . ?
C16 H16B 0.9700 . ?
C17 H17A 0.9600 . ?
C17 H17B 0.9600 . ?
C17 H17C 0.9600 . ?

loop_
_geom_hbond_atom_site_label_D
_geom_hbond_atom_site_label_H
_geom_hbond_atom_site_label_A
_geom_hbond_distance_DH
_geom_hbond_distance_HA
_geom_hbond_distance_DA
_geom_hbond_angle_DHA
_geom_hbond_site_symmetry_A
N1 H1 O1 0.86 1.90 2.596(2) 136.9 .
N2 H2 O2 0.86 2.03 2.855(2) 160.0 3_565

loop_
_geom_torsion_atom_site_label_1
_geom_torsion_atom_site_label_2
_geom_torsion_atom_site_label_3
_geom_torsion_atom_site_label_4
_geom_torsion
_geom_torsion_site_symmetry_1
_geom_torsion_site_symmetry_2
_geom_torsion_site_symmetry_3
_geom_torsion_site_symmetry_4
_geom_torsion_publ_flag
C3 N1 N2 C2 176.0(2) . . . . ?
N1 N2 C2 O3 3.4(3) . . . . ?
N1 N2 C2 C1 -177.1(2) . . . . ?
N2 N1 C3 O2 1.1(3) . . . . ?
N2 N1 C3 C4 -177.95(17) . . . . ?
O2 C3 C4 C5 -1.7(3) . . . . ?
N1 C3 C4 C5 177.37(19) . . . . ?
O2 C3 C4 C9 179.5(2) . . . . ?
N1 C3 C4 C9 -1.5(3) . . . . ?
C9 C4 C5 C6 0.9(3) . . . . ?
C3 C4 C5 C6 -178.0(2) . . . . ?
C4 C5 C6 C7 0.2(3) . . . . ?
C5 C6 C7 C8 -1.0(4) . . . . ?
C6 C7 C8 C9 0.5(4) . . . . ?
C10 O1 C9 C8 1.6(3) . . . . ?
C10 O1 C9 C4 -177.90(18) . . . . ?
C7 C8 C9 O1 -178.8(2) . . . . ?
C7 C8 C9 C4 0.7(3) . . . . ?
C5 C4 C9 O1 178.13(18) . . . . ?
C3 C4 C9 O1 -3.0(3) . . . . ?
C5 C4 C9 C8 -1.3(3) . . . . ?
C3 C4 C9 C8 177.5(2) . . . . ?
C9 O1 C10 C11 178.47(18) . . . . ?
O1 C10 C11 C12 175.41(17) . . . . ?
C10 C11 C12 C13 -175.47(18) . . . . ?
C11 C12 C13 C14 179.03(19) . . . . ?
C12 C13 C14 C15 -178.6(2) . . . . ?
C13 C14 C15 C16 -179.4(2) . . . . ?
C14 C15 C16 C17 -178.6(2) . . . . ?

loop_
_cod_related_entry_id
_cod_related_entry_database
_cod_related_entry_code
1 ChemSpider 21122733
